data_2002297
loop_
_publ_author_name
'Ploetz, K B'
'Mueller-Buschbaum, Hk'

_publ_section_title
;
Synthese und Aufbau von Pb Al2 O4 und Pb Ga2 4
;
_journal_name_full
;
Zeitschrift fuer Anorganische und Allgemeine Chemie
;
_journal_page_first 38
_journal_page_last 44
_journal_paper_doi 10.1002/zaac.19824880104
_journal_volume 488
_journal_year 1982
_chemical_formula_structural 'Ga2 Pb O4'
_chemical_formula_sum 'Ga2 O4 Pb'
_chemical_name_systematic 'Digallium lead oxide'
_space_group_IT_number 1
_symmetry_cell_setting triclinic
_symmetry_equiv_pos_as_xyz x,y,z
_symmetry_Int_Tables_number 1
_symmetry_space_group_name_Hall 'P 1'
_symmetry_space_group_name_H-M 'P 1'
_cell_angle_alpha 90.(0)
_cell_angle_beta 118.99
_cell_angle_gamma 90.(0)
_cell_formula_units_Z 2
_cell_length_a 5.387
_cell_length_b 8.575
_cell_length_c 5.22
_cell_volume 210.9
_refine_ls_R_factor_all 0.074
_cod_database_code 2002297

loop_
_atom_site_aniso_label
_atom_site_aniso_U_11
_atom_site_aniso_U_12
_atom_site_aniso_U_13
_atom_site_aniso_U_22
_atom_site_aniso_U_23
_atom_site_aniso_U_33
Pb1 0.0082 -0.0011 0.0069 0.0178 -0.001 0.0173
Pb2 0.0078 0.0002 0.0026 0.0198 -0.0004 0.0129
Ga1 0.0086 0.0003 0.0048 0.0152 -0.0012 0.0116
Ga2 0.0072 0.0011 0.0035 0.0171 -0.0018 0.0108
Ga3 0.0088 -0.0014 0.0057 0.0157 -0.0002 0.013
Ga4 0.0077 -0.0011 0.006 0.0167 -0.0004 0.0132
O1 0.13 0.0048 0.0054 0.0173 0.0013 0.0204
O2 0.0128 -0.0023 0.0045 0.0169 -0.0001 0.0172
O3 0.0032 -0.0051 0.0058 0.36 -0.0043 0.0172
O4 0.0019 0.001 0.0004 0.0355 0.0002 0.0193
O5 0.0095 0.0057 0.0086 0.0155 0.0021 0.0237
O6 0.0117 -0.006 0.0084 0.0163 -0.0012 0.0246
O7 0.0178 0.0054 0.014 0.015 0.002 0.028
O8 0.0156 -0.0028 0.0042 0.0116 -0.0012 0.0227

loop_
_atom_site_label
_atom_site_type_symbol
_atom_site_symmetry_multiplicity
_atom_site_Wyckoff_symbol
_atom_site_fract_x
_atom_site_fract_y
_atom_site_fract_z
_atom_site_occupancy
_atom_site_attached_hydrogens
_atom_site_calc_flag
Pb1 Pb2+ 1 a 0.0599 0.25 0.0302 1. 0 d
Pb2 Pb2+ 1 a 0.947 0.7501 0.974 1. 0 d
Ga1 Ga3+ 1 a 0.3488 0.0535 0.7127 1. 0 d
Ga2 Ga3+ 1 a 0.6585 0.9486 0.368 1. 0 d
Ga3 Ga3+ 1 a 0.6576 0.5523 0.3674 1. 0 d
Ga4 Ga3+ 1 a 0.3478 0.4476 0.7118 1. 0 d
O1 O2- 1 a 0.3684 0.0607 0.3715 1. 0 d
O2 O2- 1 a 0.3668 0.4426 0.3667 1. 0 d
O3 O2- 1 a 0.0042 0.9985 0.6753 1. 0 d
O4 O2- 1 a 0.001 0.5028 0.6724 1. 0 d
O5 O2- 1 a 0.6349 0.8408 0.0012 1. 0 d
O6 O2- 1 a 0.6399 0.5608 0.0042 1. 0 d
O7 O2- 1 a 0.6242 0.7523 0.4883 1. 0 d
O8 O2- 1 a 0.3868 0.2494 0.8706 1. 0 d

loop_
_atom_type_symbol
_atom_type_oxidation_number
Pb2+ 2.000
Ga3+ 3.000
O2- -2.000
